data_4327297
loop_
_publ_author_name
'Anne Dolbecq'
'Laurent Lisnard'
'Pierre Mialane'
'J\'er\^ome Marrot'
'Marc B\'enard'
'Marie-Madeleine Rohmer'
'Francis S\'echeresse'

_publ_section_title
;
 Synthesis and Characterization of Octa- and Hexanuclear Polyoxomolybdate
 Wheels: Role of the Inorganic Template and of the Counterion
;
_journal_name_full 'Inorganic Chemistry'
_journal_page_first 5898
_journal_page_last 5910
_journal_paper_doi 10.1021/ic060410+
_journal_volume 45
_journal_year 2006
_chemical_formula_sum 'C6 H104 Mo8 N12 O70 P8'
_chemical_formula_weight 2480.29
_chemical_name_systematic
;
 ?
;
_space_group_IT_number 14
_symmetry_cell_setting monoclinic
_symmetry_space_group_name_Hall '-P 2ybc'
_symmetry_space_group_name_H-M 'P 1 21/c 1'
_atom_sites_solution_hydrogens geom
_atom_sites_solution_primary direct
_atom_sites_solution_secondary difmap
_audit_creation_method SHELXL-97
_cell_angle_alpha 90.00
_cell_angle_beta 114.51(2)
_cell_angle_gamma 90.00
_cell_formula_units_Z 2
_cell_length_a 16.464(8)
_cell_length_b 13.222(7)
_cell_length_c 17.357(12)
_cell_measurement_temperature 293(2)
_cell_volume 3438(3)
_computing_cell_refinement 'Bruker SMART'
_computing_data_collection 'Bruker SMART'
_computing_data_reduction 'Bruker SAINT'
_computing_molecular_graphics 'Bruker SHELXTL'
_computing_publication_material 'Bruker SHELXTL'
_computing_structure_refinement 'SHELXL-97 (Sheldrick, 1997)'
_computing_structure_solution 'SHELXS-97 (Sheldrick, 1990)'
_diffrn_ambient_temperature 293(2)
_diffrn_measured_fraction_theta_full 0.993
_diffrn_measured_fraction_theta_max 0.993
_diffrn_measurement_device_type 'CCD area detector'
_diffrn_measurement_method 'phi and omega scans'
_diffrn_radiation_monochromator graphite
_diffrn_radiation_source 'fine-focus sealed tube'
_diffrn_radiation_type MoK\a
_diffrn_radiation_wavelength 0.71073
_diffrn_reflns_av_R_equivalents 0.0714
_diffrn_reflns_av_sigmaI/netI 0.0747
_diffrn_reflns_limit_h_max 18
_diffrn_reflns_limit_h_min -17
_diffrn_reflns_limit_k_max 8
_diffrn_reflns_limit_k_min -14
_diffrn_reflns_limit_l_max 19
_diffrn_reflns_limit_l_min -17
_diffrn_reflns_number 14875
_diffrn_reflns_theta_full 23.34
_diffrn_reflns_theta_max 23.34
_diffrn_reflns_theta_min 1.36
_exptl_absorpt_coefficient_mu 1.741
_exptl_absorpt_correction_T_max 0.8452
_exptl_absorpt_correction_T_min 0.6801
_exptl_absorpt_correction_type multi-scan
_exptl_crystal_colour red
_exptl_crystal_density_diffrn 2.396
_exptl_crystal_description parallelepiped
_exptl_crystal_F_000 2480
_exptl_crystal_size_max 0.24
_exptl_crystal_size_mid 0.20
_exptl_crystal_size_min 0.10
_refine_diff_density_max 2.401
_refine_diff_density_min -1.648
_refine_diff_density_rms 0.266
_refine_ls_extinction_method none
_refine_ls_goodness_of_fit_ref 1.027
_refine_ls_hydrogen_treatment constr
_refine_ls_matrix_type full
_refine_ls_number_parameters 433
_refine_ls_number_reflns 4960
_refine_ls_number_restraints 0
_refine_ls_restrained_S_all 1.027
_refine_ls_R_factor_all 0.0906
_refine_ls_R_factor_gt 0.0689
_refine_ls_shift/su_max 0.028
_refine_ls_shift/su_mean 0.001
_refine_ls_structure_factor_coef Fsqd
_refine_ls_weighting_details 'calc w=1/[\s^2^(Fo^2^)+(0.1309P)^2^+10.0316P] where P=(Fo^2^+2Fc^2^)/3'
_refine_ls_weighting_scheme calc
_refine_ls_wR_factor_gt 0.1739
_refine_ls_wR_factor_ref 0.1956
_reflns_number_gt 3755
_reflns_number_total 4960
_reflns_threshold_expression >2sigma(I)
_cod_data_source_file ic0604102Bsi20060310_054443_1.cif
_cod_data_source_block 1a
_cod_database_code 4327297

loop_
_symmetry_equiv_pos_as_xyz
'x, y, z'
'-x, y+1/2, -z+1/2'
'-x, -y, -z'
'x, -y-1/2, z-1/2'

loop_
_atom_site_label
_atom_site_type_symbol
_atom_site_fract_x
_atom_site_fract_y
_atom_site_fract_z
_atom_site_U_iso_or_equiv
_atom_site_adp_type
_atom_site_occupancy
_atom_site_symmetry_multiplicity
_atom_site_calc_flag
_atom_site_refinement_flags
Mo1 Mo 0.06502(6) 0.19541(7) 0.47464(6) 0.0254(3) Uani 1 1 d .
Mo2 Mo 0.21773(6) 0.18782(7) 0.46959(6) 0.0275(3) Uani 1 1 d .
Mo3 Mo 0.23755(6) 0.63332(7) 0.51261(6) 0.0260(3) Uani 1 1 d .
Mo4 Mo 0.33824(6) 0.49573(7) 0.49663(6) 0.0268(3) Uani 1 1 d .
P1 P -0.15400(17) 0.2175(2) 0.38594(17) 0.0258(6) Uani 1 1 d .
P2 P -0.06944(18) 0.2044(2) 0.57375(18) 0.0288(7) Uani 1 1 d .
P3 P 0.34554(18) 0.2925(2) 0.38286(18) 0.0282(7) Uani 1 1 d .
P4 P 0.42890(17) 0.2669(2) 0.56975(18) 0.0283(7) Uani 1 1 d .
O1 O 0.0244(4) 0.2147(5) 0.5737(4) 0.0282(17) Uani 1 1 d .
O2 O -0.0611(4) 0.2503(6) 0.3950(4) 0.0305(17) Uani 1 1 d .
O3 O 0.1024(5) 0.2253(6) 0.3838(5) 0.0331(18) Uani 1 1 d .
O4 O 0.3241(4) 0.5457(6) 0.5957(4) 0.0314(17) Uani 1 1 d .
O5 O 0.1844(4) 0.1910(5) 0.5642(5) 0.0305(18) Uani 1 1 d .
O6 O 0.2344(4) 0.5614(6) 0.4130(4) 0.0315(17) Uani 1 1 d .
O7 O 0.2219(4) 0.3754(6) 0.4928(4) 0.0272(17) Uani 1 1 d .
O8 O 0.2259(5) 0.0641(6) 0.4542(5) 0.0395(19) Uani 1 1 d .
O9 O -0.2076(5) 0.3110(5) 0.3887(5) 0.0320(18) Uani 1 1 d .
O10 O 0.3599(5) 0.2812(6) 0.3028(5) 0.0374(19) Uani 1 1 d .
O11 O 0.3451(5) 0.2103(6) 0.5621(5) 0.0329(18) Uani 1 1 d .
O12 O 0.4148(4) 0.3816(6) 0.5775(4) 0.0330(18) Uani 1 1 d .
O13 O -0.1116(5) 0.3106(6) 0.5669(5) 0.0351(19) Uani 1 1 d .
O14 O 0.0344(5) 0.0732(5) 0.4555(5) 0.0342(18) Uani 1 1 d .
O15 O 0.1478(5) 0.5085(6) 0.5145(5) 0.0360(19) Uani 1 1 d .
O16 O 0.2637(5) 0.2341(6) 0.3789(5) 0.0342(18) Uani 1 1 d .
O17 O -0.1985(5) 0.1564(6) 0.3069(5) 0.0370(18) Uani 1 1 d .
O18 O -0.0647(5) 0.1518(7) 0.6508(5) 0.043(2) Uani 1 1 d .
O19 O 0.3327(5) 0.4046(6) 0.3975(4) 0.0356(18) Uani 1 1 d .
O20 O 0.0877(4) 0.3606(5) 0.4959(5) 0.0337(18) Uani 1 1 d .
O21 O 0.5100(5) 0.2299(6) 0.6427(5) 0.040(2) Uani 1 1 d .
O22 O 0.4227(5) 0.5686(7) 0.4978(5) 0.043(2) Uani 1 1 d .
O23 O 0.2983(5) 0.7363(6) 0.5124(5) 0.0370(19) Uani 1 1 d .
C1 C -0.1395(7) 0.1402(8) 0.4770(7) 0.030(3) Uani 1 1 d .
H1A H -0.1972 0.1262 0.4772 0.036 Uiso 1 1 calc R
H1B H -0.1124 0.0762 0.4736 0.036 Uiso 1 1 calc R
C2 C 0.4399(7) 0.2474(9) 0.4723(7) 0.035(3) Uani 1 1 d .
H2A H 0.4930 0.2819 0.4751 0.042 Uiso 1 1 calc R
H2B H 0.4474 0.1757 0.4653 0.042 Uiso 1 1 calc R
C3 C 0.1525(6) 0.4143(8) 0.5002(6) 0.026(2) Uani 1 1 d .
OW1 O 0.1324(6) 0.3367(7) 0.7122(5) 0.056(2) Uani 1 1 d .
OW2 O -0.0638(6) 0.3792(8) 0.7391(6) 0.064(3) Uani 1 1 d .
OW3 O 0.0880(7) 0.0953(7) 0.7766(6) 0.069(3) Uani 1 1 d .
OW4 O 0.3159(7) 0.7367(10) 0.3441(7) 0.081(3) Uani 1 1 d .
OW5 O -0.0565(8) 0.4775(9) 0.3814(7) 0.082(3) Uani 1 1 d .
OW6 O 0.2158(8) 0.4391(10) 0.2050(7) 0.088(4) Uani 1 1 d .
OW7 O 0.4240(8) 0.5222(9) 0.3118(8) 0.088(4) Uani 1 1 d .
OW8 O 0.3003(8) 0.1317(10) 0.1867(8) 0.101(4) Uani 1 1 d .
OW9 O 0.5318(8) 0.1837(13) 0.8059(9) 0.121(6) Uani 1 1 d .
OW10 O -0.1929(11) 0.0768(12) 0.6900(12) 0.055(5) Uani 0.50 1 d P
OW11 O 0.564(2) 0.0140(18) 0.645(2) 0.134(12) Uani 0.50 1 d P
OW12 O 0.416(2) 0.610(2) 0.1500(17) 0.134(12) Uani 0.50 1 d P
OW13 O 0.277(3) -0.053(2) 0.2489(19) 0.163(15) Uani 0.50 1 d P
OW14 O 0.611(2) 0.058(3) 0.514(3) 0.20(2) Uani 0.50 1 d P

loop_
_atom_site_aniso_label
_atom_site_aniso_U_11
_atom_site_aniso_U_22
_atom_site_aniso_U_33
_atom_site_aniso_U_23
_atom_site_aniso_U_13
_atom_site_aniso_U_12
Mo1 0.0197(5) 0.0259(6) 0.0373(6) 0.0005(4) 0.0186(4) 0.0004(4)
Mo2 0.0208(5) 0.0305(6) 0.0388(6) 0.0000(4) 0.0198(4) -0.0005(4)
Mo3 0.0209(5) 0.0257(6) 0.0385(6) -0.0014(4) 0.0191(4) 0.0003(4)
Mo4 0.0213(5) 0.0278(6) 0.0385(6) -0.0020(4) 0.0197(4) -0.0003(4)
P1 0.0221(14) 0.0260(15) 0.0350(15) -0.0007(13) 0.0174(12) 0.0003(12)
P2 0.0245(14) 0.0333(17) 0.0352(16) 0.0032(13) 0.0189(13) 0.0045(12)
P3 0.0242(14) 0.0322(16) 0.0360(15) -0.0017(13) 0.0204(12) -0.0011(12)
P4 0.0183(13) 0.0332(17) 0.0395(16) 0.0018(14) 0.0180(12) 0.0015(12)
O1 0.019(3) 0.034(4) 0.038(4) -0.002(3) 0.018(3) 0.002(3)
O2 0.022(4) 0.035(4) 0.038(4) 0.009(4) 0.017(3) 0.005(3)
O3 0.025(4) 0.042(5) 0.037(4) -0.003(4) 0.018(3) -0.003(3)
O4 0.028(4) 0.035(4) 0.037(4) -0.004(4) 0.020(3) 0.000(3)
O5 0.018(4) 0.040(5) 0.040(4) 0.004(4) 0.019(3) -0.001(3)
O6 0.029(4) 0.028(4) 0.044(4) -0.001(4) 0.020(3) 0.004(3)
O7 0.018(3) 0.037(4) 0.033(4) -0.008(3) 0.017(3) -0.004(3)
O8 0.034(4) 0.030(4) 0.067(5) -0.001(4) 0.034(4) 0.003(4)
O9 0.031(4) 0.030(4) 0.042(4) 0.001(4) 0.022(4) 0.008(3)
O10 0.040(4) 0.045(5) 0.044(4) -0.004(4) 0.033(4) -0.006(4)
O11 0.025(4) 0.039(5) 0.041(4) 0.000(4) 0.020(3) -0.003(3)
O12 0.026(4) 0.040(5) 0.039(4) 0.002(4) 0.018(3) 0.006(3)
O13 0.020(4) 0.034(5) 0.046(4) -0.001(4) 0.008(3) 0.011(3)
O14 0.029(4) 0.026(4) 0.060(5) -0.004(4) 0.031(4) -0.002(3)
O15 0.024(4) 0.038(5) 0.052(5) -0.010(4) 0.022(4) -0.009(3)
O16 0.033(4) 0.036(5) 0.047(4) -0.002(4) 0.030(4) -0.004(4)
O17 0.034(4) 0.036(5) 0.046(5) -0.002(4) 0.021(4) 0.008(4)
O18 0.042(5) 0.053(5) 0.042(5) 0.015(4) 0.025(4) 0.008(4)
O19 0.038(4) 0.035(5) 0.038(4) -0.002(4) 0.020(4) 0.005(4)
O20 0.020(4) 0.031(4) 0.062(5) -0.004(4) 0.028(4) -0.006(3)
O21 0.024(4) 0.057(6) 0.049(5) 0.019(4) 0.025(4) 0.013(4)
O22 0.021(4) 0.053(5) 0.066(5) -0.015(5) 0.029(4) -0.015(4)
O23 0.037(4) 0.023(4) 0.056(5) -0.004(4) 0.024(4) -0.004(4)
C1 0.025(5) 0.024(6) 0.051(7) 0.003(5) 0.025(5) 0.011(5)
C2 0.026(6) 0.041(7) 0.048(7) -0.005(6) 0.025(5) -0.004(5)
C3 0.025(6) 0.022(6) 0.033(6) 0.000(5) 0.014(5) 0.002(5)
OW1 0.065(6) 0.046(5) 0.044(5) 0.005(4) 0.008(5) 0.006(5)
OW2 0.064(6) 0.067(7) 0.065(6) -0.007(5) 0.032(5) -0.001(5)
OW3 0.076(7) 0.053(6) 0.062(6) 0.006(5) 0.011(5) 0.020(5)
OW4 0.056(6) 0.118(10) 0.078(7) -0.010(7) 0.038(6) -0.018(6)
OW5 0.098(8) 0.092(9) 0.087(8) 0.021(7) 0.069(7) 0.023(7)
OW6 0.093(8) 0.073(8) 0.075(7) -0.004(6) 0.012(6) 0.007(7)
OW7 0.080(8) 0.093(9) 0.094(8) -0.010(7) 0.040(7) -0.038(7)
OW8 0.083(8) 0.110(11) 0.116(10) -0.051(8) 0.049(8) -0.020(8)
OW9 0.080(8) 0.202(16) 0.106(10) 0.074(10) 0.064(8) 0.061(9)
OW10 0.054(10) 0.036(10) 0.108(14) -0.041(10) 0.067(11) -0.037(9)
OW11 0.12(2) 0.052(16) 0.19(3) -0.013(18) 0.03(2) 0.017(16)
OW12 0.18(3) 0.12(2) 0.089(19) 0.031(18) 0.04(2) 0.04(2)
OW13 0.28(4) 0.062(18) 0.10(2) -0.017(17) 0.04(3) -0.01(2)
OW14 0.11(2) 0.13(3) 0.35(6) 0.02(3) 0.09(3) 0.09(2)

loop_
_atom_type_symbol
_atom_type_description
_atom_type_scat_dispersion_real
_atom_type_scat_dispersion_imag
_atom_type_scat_source
O O 0.0106 0.0060 'International Tables Vol C Tables 4.2.6.8 and 6.1.1.4'
P P 0.1023 0.0942 'International Tables Vol C Tables 4.2.6.8 and 6.1.1.4'
Mo Mo -1.6832 0.6857 'International Tables Vol C Tables 4.2.6.8 and 6.1.1.4'
C C 0.0033 0.0016 'International Tables Vol C Tables 4.2.6.8 and 6.1.1.4'
H H 0.0000 0.0000 'International Tables Vol C Tables 4.2.6.8 and 6.1.1.4'
N N 0.0061 0.0033 'International Tables Vol C Tables 4.2.6.8 and 6.1.1.4'

loop_
_geom_angle_atom_site_label_1
_geom_angle_atom_site_label_2
_geom_angle_atom_site_label_3
_geom_angle
_geom_angle_site_symmetry_1
_geom_angle_site_symmetry_3
O14 Mo1 O5 104.5(3) . .
O14 Mo1 O3 101.7(3) . .
O5 Mo1 O3 95.7(3) . .
O14 Mo1 O2 94.0(3) . .
O5 Mo1 O2 160.1(3) . .
O3 Mo1 O2 87.5(3) . .
O14 Mo1 O1 96.1(3) . .
O5 Mo1 O1 84.7(3) . .
O3 Mo1 O1 161.4(3) . .
O2 Mo1 O1 86.1(3) . .
O14 Mo1 O20 172.9(3) . .
O5 Mo1 O20 81.5(3) . .
O3 Mo1 O20 81.2(3) . .
O2 Mo1 O20 79.7(3) . .
O1 Mo1 O20 80.4(3) . .
O14 Mo1 Mo2 100.0(2) . .
O5 Mo1 Mo2 48.7(2) . .
O3 Mo1 Mo2 48.5(2) . .
O2 Mo1 Mo2 135.51(19) . .
O1 Mo1 Mo2 133.19(19) . .
O20 Mo1 Mo2 86.82(17) . .
O8 Mo2 O3 104.3(3) . .
O8 Mo2 O5 103.1(3) . .
O3 Mo2 O5 96.6(3) . .
O8 Mo2 O11 98.2(3) . .
O3 Mo2 O11 156.8(3) . .
O5 Mo2 O11 83.7(3) . .
O8 Mo2 O16 95.0(3) . .
O3 Mo2 O16 83.8(3) . .
O5 Mo2 O16 161.1(3) . .
O11 Mo2 O16 88.6(3) . .
O8 Mo2 O7 173.8(3) . .
O3 Mo2 O7 79.8(3) . .
O5 Mo2 O7 80.8(3) . .
O11 Mo2 O7 77.4(3) . .
O16 Mo2 O7 80.7(3) . .
O8 Mo2 Mo1 100.9(2) . .
O3 Mo2 Mo1 49.4(2) . .
O5 Mo2 Mo1 48.7(2) . .
O11 Mo2 Mo1 131.6(2) . .
O16 Mo2 Mo1 132.9(2) . .
O7 Mo2 Mo1 85.25(14) . .
O23 Mo3 O4 103.3(3) . .
O23 Mo3 O6 100.8(3) . .
O4 Mo3 O6 96.3(3) . .
O23 Mo3 O13 98.0(3) . 3_566
O4 Mo3 O13 157.7(3) . 3_566
O6 Mo3 O13 86.2(3) . 3_566
O23 Mo3 O9 93.4(3) . 3_566
O4 Mo3 O9 87.2(3) . 3_566
O6 Mo3 O9 164.1(3) . 3_566
O13 Mo3 O9 84.9(3) 3_566 3_566
O23 Mo3 O15 174.2(3) . .
O4 Mo3 O15 80.4(3) . .
O6 Mo3 O15 83.0(3) . .
O13 Mo3 O15 77.9(3) 3_566 .
O9 Mo3 O15 82.3(3) 3_566 .
O23 Mo3 Mo4 99.3(3) . .
O4 Mo3 Mo4 49.0(2) . .
O6 Mo3 Mo4 48.5(2) . .
O13 Mo3 Mo4 133.7(2) 3_566 .
O9 Mo3 Mo4 136.1(2) 3_566 .
O15 Mo3 Mo4 86.5(2) . .
O22 Mo4 O6 102.7(4) . .
O22 Mo4 O4 101.3(3) . .
O6 Mo4 O4 96.8(3) . .
O22 Mo4 O19 95.4(3) . .
O6 Mo4 O19 85.2(3) . .
O4 Mo4 O19 162.2(3) . .
O22 Mo4 O12 98.0(4) . .
O6 Mo4 O12 158.4(3) . .
O4 Mo4 O12 84.9(3) . .
O19 Mo4 O12 86.8(3) . .
O22 Mo4 O7 174.7(3) . .
O6 Mo4 O7 80.5(3) . .
O4 Mo4 O7 82.3(3) . .
O19 Mo4 O7 80.6(3) . .
O12 Mo4 O7 78.4(3) . .
O22 Mo4 Mo3 99.3(3) . .
O6 Mo4 Mo3 49.3(2) . .
O4 Mo4 Mo3 48.7(2) . .
O19 Mo4 Mo3 134.3(2) . .
O12 Mo4 Mo3 132.80(19) . .
O7 Mo4 Mo3 86.01(17) . .
O17 P1 O9 113.3(4) . .
O17 P1 O2 109.6(4) . .
O9 P1 O2 109.3(4) . .
O17 P1 C1 109.4(5) . .
O9 P1 C1 107.3(4) . .
O2 P1 C1 107.8(4) . .
O18 P2 O13 110.4(5) . .
O18 P2 O1 111.2(4) . .
O13 P2 O1 109.6(4) . .
O18 P2 C1 113.1(5) . .
O13 P2 C1 105.2(4) . .
O1 P2 C1 107.0(4) . .
O10 P3 O19 109.5(4) . .
O10 P3 O16 112.3(4) . .
O19 P3 O16 108.4(4) . .
O10 P3 C2 110.9(5) . .
O19 P3 C2 108.0(5) . .
O16 P3 C2 107.6(5) . .
O21 P4 O11 111.9(4) . .
O21 P4 O12 111.1(5) . .
O11 P4 O12 109.0(4) . .
O21 P4 C2 110.4(5) . .
O11 P4 C2 106.8(5) . .
O12 P4 C2 107.5(5) . .
P2 O1 Mo1 130.1(4) . .
P1 O2 Mo1 130.1(4) . .
Mo2 O3 Mo1 82.2(3) . .
Mo3 O4 Mo4 82.3(3) . .
Mo1 O5 Mo2 82.5(3) . .
Mo4 O6 Mo3 82.2(3) . .
C3 O7 Mo4 116.4(6) . .
C3 O7 Mo2 116.0(6) . .
Mo4 O7 Mo2 127.6(3) . .
P1 O9 Mo3 129.9(4) . 3_566
P4 O11 Mo2 136.7(5) . .
P4 O12 Mo4 136.0(4) . .
P2 O13 Mo3 131.4(5) . 3_566
C3 O15 Mo3 128.8(6) . .
P3 O16 Mo2 134.3(5) . .
P3 O19 Mo4 137.6(5) . .
C3 O20 Mo1 130.2(6) . .
P2 C1 P1 110.3(6) . .
P2 C1 H1A 109.6 . .
P1 C1 H1A 109.6 . .
P2 C1 H1B 109.6 . .
P1 C1 H1B 109.6 . .
H1A C1 H1B 108.1 . .
P3 C2 P4 112.4(6) . .
P3 C2 H2A 109.1 . .
P4 C2 H2A 109.1 . .
P3 C2 H2B 109.1 . .
P4 C2 H2B 109.1 . .
H2A C2 H2B 107.9 . .
O20 C3 O15 116.4(9) . .
O20 C3 O7 121.8(9) . .
O15 C3 O7 121.8(9) . .

loop_
_geom_bond_atom_site_label_1
_geom_bond_atom_site_label_2
_geom_bond_distance
_geom_bond_site_symmetry_2
Mo1 O14 1.684(7) .
Mo1 O5 1.936(7) .
Mo1 O3 1.957(7) .
Mo1 O2 2.090(7) .
Mo1 O1 2.103(7) .
Mo1 O20 2.220(7) .
Mo1 Mo2 2.5538(17) .
Mo2 O8 1.672(8) .
Mo2 O3 1.929(7) .
Mo2 O5 1.936(7) .
Mo2 O11 2.066(7) .
Mo2 O16 2.100(7) .
Mo2 O7 2.509(8) .
Mo3 O23 1.690(7) .
Mo3 O4 1.935(7) .
Mo3 O6 1.955(7) .
Mo3 O13 2.093(7) 3_566
Mo3 O9 2.102(7) 3_566
Mo3 O15 2.224(7) .
Mo3 Mo4 2.5527(15) .
Mo4 O22 1.685(7) .
Mo4 O6 1.930(7) .
Mo4 O4 1.944(7) .
Mo4 O19 2.072(7) .
Mo4 O12 2.090(7) .
Mo4 O7 2.470(7) .
P1 O17 1.496(8) .
P1 O9 1.532(7) .
P1 O2 1.533(7) .
P1 C1 1.814(11) .
P2 O18 1.480(8) .
P2 O13 1.548(8) .
P2 O1 1.551(7) .
P2 C1 1.806(11) .
P3 O10 1.510(8) .
P3 O19 1.532(8) .
P3 O16 1.530(7) .
P3 C2 1.783(11) .
P4 O21 1.491(8) .
P4 O11 1.526(7) .
P4 O12 1.549(8) .
P4 C2 1.792(11) .
O7 C3 1.307(11) .
O9 Mo3 2.102(7) 3_566
O13 Mo3 2.093(7) 3_566
O15 C3 1.279(12) .
O20 C3 1.258(12) .
C1 H1A 0.9700 .
C1 H1B 0.9700 .
C2 H2A 0.9700 .
C2 H2B 0.9700 .
